data_1526246
loop_
_publ_author_name
'Hanawa, M.'
'Kobayashi, T.'
'Imoto, H.'

_publ_section_title
;
 Silicophosphates of rhodium and indium
;
_journal_name_full 'Zeitschrift fuer Anorganische und Allgemeine Chemie'
_journal_page_first 216
_journal_page_last 222
_journal_volume 626
_journal_year 2000
_chemical_formula_sum 'In4 O25 P6 Si2'
_chemical_name_systematic 'In4 (Si2 P6 O25)'
_space_group_IT_number 176
_symmetry_space_group_name_Hall '-P 6c'
_symmetry_space_group_name_H-M 'P 63/m'
_cell_angle_alpha 90
_cell_angle_beta 90
_cell_angle_gamma 120
_cell_formula_units_Z 1
_cell_length_a 8.5149
_cell_length_b 8.5149
_cell_length_c 7.7481
_cell_volume 486.502
_citation_journal_id_ASTM ZAACAB
_cod_data_source_file Hanawa_ZAACAB_2000_777.cif
_cod_data_source_block In4O25P6Si2
_cod_original_cell_volume 486.5024
_cod_database_code 1526246

loop_
_symmetry_equiv_pos_as_xyz
x,y,z
x-y,x,z+1/2
-y,x-y,z
-x,-y,z+1/2
-x+y,-x,z
y,-x+y,z+1/2
-x,-y,-z
-x+y,-x,-z-1/2
y,-x+y,-z
x,y,-z-1/2
x-y,x,-z
-y,x-y,-z-1/2

loop_
_atom_site_label
_atom_site_type_symbol
_atom_site_fract_x
_atom_site_fract_y
_atom_site_fract_z
_atom_site_occupancy
_atom_site_U_iso_or_equiv
O3 O-2 0.1427 0.4381 0.0864 1 0.0
Si1 Si+4 0 0 0.2967 0.5 0.0
P1 P+5 0.03735 0.36448 0.25 1 0.0
O1 O-2 0.022 0 0.5 0.0833 0.0
O2 O-2 0.8443 0.8077 0.25 1 0.0
O4 O-2 0.8652 0.3815 0.25 1 0.0
In1 In+3 0.6667 0.3333 0.0436 1 0.0
